data_4510815
loop_
_publ_author_name
'Song, Jia-Xi'
'Yan, Yan'
'Yao, Jia'
'Chen, Jia-Mei'
'Lu, Tong-Bu'

_publ_section_title
;
 Improving the Solubility of Lenalidomide via Cocrystals
;
_journal_issue 6
_journal_name_full 'Crystal Growth &amp; Design'
_journal_page_first 3069
_journal_paper_doi 10.1021/cg500327s
_journal_volume 14
_journal_year 2014
_chemical_formula_sum 'C27 H27 N3 O12'
_chemical_formula_weight 585.52
_chemical_name_systematic
; 
 ? 
;
_space_group_IT_number 2
_symmetry_cell_setting triclinic
_symmetry_space_group_name_Hall '-P 1'
_symmetry_space_group_name_H-M 'P -1'
_atom_sites_solution_hydrogens geom
_atom_sites_solution_primary direct
_atom_sites_solution_secondary difmap
_audit_creation_method SHELXL-97
_cell_angle_alpha 96.684(5)
_cell_angle_beta 97.284(5)
_cell_angle_gamma 105.658(6)
_cell_formula_units_Z 2
_cell_length_a 9.3808(7)
_cell_length_b 9.4520(7)
_cell_length_c 15.2326(9)
_cell_measurement_reflns_used 4435
_cell_measurement_temperature 150.01(10)
_cell_measurement_theta_max 65.4143
_cell_measurement_theta_min 2.9423
_cell_volume 1273.88(16)
_computing_structure_refinement 'SHELXL-97 (Sheldrick, 1997)'
_computing_structure_solution 'SHELXS-97 (Sheldrick, 1990)'
_diffrn_ambient_temperature 150.01(10)
_diffrn_detector_area_resol_mean 10.5058
_diffrn_measured_fraction_theta_full 0.983
_diffrn_measured_fraction_theta_max 0.983
_diffrn_measurement_device_type 'Xcalibur, Atlas, Gemini ultra'
_diffrn_measurement_method '\w scans'
_diffrn_radiation_monochromator graphite
_diffrn_radiation_source 'fine-focus sealed tube'
_diffrn_radiation_type CuK\a
_diffrn_radiation_wavelength 1.54178
_diffrn_reflns_av_R_equivalents 0.0300
_diffrn_reflns_av_sigmaI/netI 0.0463
_diffrn_reflns_limit_h_max 8
_diffrn_reflns_limit_h_min -10
_diffrn_reflns_limit_k_max 10
_diffrn_reflns_limit_k_min -10
_diffrn_reflns_limit_l_max 17
_diffrn_reflns_limit_l_min -14
_diffrn_reflns_number 8557
_diffrn_reflns_theta_full 63.67
_diffrn_reflns_theta_max 63.67
_diffrn_reflns_theta_min 2.96
_diffrn_standards_number 16953
_exptl_absorpt_coefficient_mu 1.038
_exptl_absorpt_correction_T_max 0.9695
_exptl_absorpt_correction_T_min 0.9033
_exptl_absorpt_correction_type multi-scan
_exptl_crystal_colour colourless
_exptl_crystal_density_diffrn 1.526
_exptl_crystal_density_method 'not measured'
_exptl_crystal_description noodle
_exptl_crystal_F_000 612
_exptl_crystal_size_max 0.10
_exptl_crystal_size_mid 0.05
_exptl_crystal_size_min 0.03
_refine_diff_density_max 0.711
_refine_diff_density_min -0.354
_refine_diff_density_rms 0.067
_refine_ls_extinction_method none
_refine_ls_goodness_of_fit_ref 1.041
_refine_ls_hydrogen_treatment mixed
_refine_ls_matrix_type full
_refine_ls_number_parameters 405
_refine_ls_number_reflns 4114
_refine_ls_number_restraints 0
_refine_ls_restrained_S_all 1.041
_refine_ls_R_factor_all 0.0566
_refine_ls_R_factor_gt 0.0493
_refine_ls_shift/su_max 0.000
_refine_ls_shift/su_mean 0.000
_refine_ls_structure_factor_coef Fsqd
_refine_ls_weighting_details 'calc w=1/[\s^2^(Fo^2^)+(0.0774P)^2^+0.8713P] where P=(Fo^2^+2Fc^2^)/3'
_refine_ls_weighting_scheme calc
_refine_ls_wR_factor_gt 0.1373
_refine_ls_wR_factor_ref 0.1489
_reflns_number_gt 3541
_reflns_number_total 4114
_reflns_threshold_expression >2sigma(I)
_cod_data_source_file cg500327s_si_004.cif
_cod_data_source_block exp_4469
_cod_depositor_comments 'Adding full bibliography for 4510815--4510817.cif.'
_cod_original_cell_volume 1273.88(15)
_cod_database_code 4510815

loop_
_symmetry_equiv_pos_as_xyz
'x, y, z'
'-x, -y, -z'

loop_
_atom_site_label
_atom_site_type_symbol
_atom_site_fract_x
_atom_site_fract_y
_atom_site_fract_z
_atom_site_U_iso_or_equiv
_atom_site_adp_type
_atom_site_occupancy
_atom_site_symmetry_multiplicity
_atom_site_calc_flag
_atom_site_refinement_flags
O5 O 0.28750(18) 0.27764(19) 0.43761(11) 0.0247(4) Uani 1 1 d .
O4 O 0.32685(19) 0.48830(19) 0.53281(11) 0.0253(4) Uani 1 1 d .
H13 H 0.3810 0.4503 0.5627 0.038 Uiso 1 1 calc R
O6 O -0.03278(18) 0.74742(19) 0.41486(11) 0.0240(4) Uani 1 1 d .
H16 H 0.0270 0.7957 0.4592 0.036 Uiso 1 1 calc R
O7 O -0.0734(2) 0.3508(2) 0.18053(11) 0.0282(4) Uani 1 1 d .
H18 H -0.1311 0.3908 0.1555 0.042 Uiso 1 1 calc R
C16 C -0.0545(3) 0.5516(3) 0.29876(16) 0.0200(5) Uani 1 1 d .
H17 H -0.1228 0.5861 0.2639 0.024 Uiso 1 1 calc R
C17 C 0.2593(2) 0.3966(3) 0.45890(15) 0.0199(5) Uani 1 1 d .
C18 C -0.0159(2) 0.4265(3) 0.26524(15) 0.0203(5) Uani 1 1 d .
C19 C 0.0848(3) 0.3732(3) 0.31733(16) 0.0204(5) Uani 1 1 d .
H14 H 0.1088 0.2881 0.2953 0.024 Uiso 1 1 calc R
C20 C 0.1135(2) 0.5765(3) 0.43740(15) 0.0185(5) Uani 1 1 d .
H15 H 0.1582 0.6278 0.4944 0.022 Uiso 1 1 calc R
C21 C 0.1490(2) 0.4497(3) 0.40296(15) 0.0191(5) Uani 1 1 d .
C22 C 0.0097(2) 0.6244(3) 0.38459(15) 0.0184(5) Uani 1 1 d .
O9 O 0.49898(19) 0.3820(2) 0.63464(11) 0.0267(4) Uani 1 1 d .
O10 O 0.84635(19) 0.3713(2) 0.90412(11) 0.0264(4) Uani 1 1 d .
H24 H 0.9084 0.3430 0.9348 0.040 Uiso 1 1 calc R
O8 O 0.4928(2) 0.1844(2) 0.53654(11) 0.0286(4) Uani 1 1 d .
H19 H 0.4294 0.2126 0.5071 0.043 Uiso 1 1 calc R
O11 O 0.86226(19) -0.0415(2) 0.69970(11) 0.0257(4) Uani 1 1 d .
H21 H 0.8190 -0.0927 0.6516 0.039 Uiso 1 1 calc R
C5 C 0.8520(2) 0.1596(3) 0.80136(15) 0.0199(5) Uani 1 1 d .
H22 H 0.9200 0.1359 0.8429 0.024 Uiso 1 1 calc R
C6 C 0.6476(2) 0.2270(3) 0.67805(15) 0.0188(5) Uani 1 1 d .
C7 C 0.6986(2) 0.1048(3) 0.65418(15) 0.0187(5) Uani 1 1 d .
H20 H 0.6645 0.0463 0.5980 0.022 Uiso 1 1 calc R
C8 C 0.8000(2) 0.2812(3) 0.82346(15) 0.0199(5) Uani 1 1 d .
C9 C 0.8019(2) 0.0731(3) 0.71680(16) 0.0191(5) Uani 1 1 d .
C10 C 0.6964(3) 0.3150(3) 0.76186(16) 0.0200(5) Uani 1 1 d .
H23 H 0.6601 0.3955 0.7766 0.024 Uiso 1 1 calc R
C11 C 0.5404(2) 0.2711(3) 0.61482(15) 0.0193(5) Uani 1 1 d .
O12 O 0.0456(2) 0.2952(2) 0.01082(13) 0.0283(4) Uani 1 1 d .
H25 H 0.002(4) 0.211(5) 0.017(2) 0.042(10) Uiso 1 1 d .
H26 H 0.061(4) 0.348(5) 0.067(3) 0.061(11) Uiso 1 1 d .
N3 N -0.2096(2) 0.9168(2) 0.31813(14) 0.0241(5) Uani 1 1 d .
O2 O -0.2257(2) 0.7637(2) 0.19020(12) 0.0318(4) Uani 1 1 d .
N1 N -0.7246(2) 0.5356(3) -0.07640(15) 0.0222(5) Uani 1 1 d .
N2 N -0.3593(2) 0.9204(2) 0.08396(14) 0.0264(5) Uani 1 1 d .
O3 O -0.1728(2) 1.0728(2) 0.44688(12) 0.0385(5) Uani 1 1 d .
C28 C -0.5847(3) 0.6167(3) -0.09542(16) 0.0207(5) Uani 1 1 d .
C29 C -0.5407(3) 0.5840(3) -0.17781(16) 0.0237(5) Uani 1 1 d .
H4 H -0.6021 0.5037 -0.2191 0.028 Uiso 1 1 calc R
O1 O -0.1456(2) 1.0217(2) 0.02619(14) 0.0399(5) Uani 1 1 d .
C31 C -0.3551(3) 0.8196(3) -0.05863(16) 0.0228(5) Uani 1 1 d .
C32 C -0.4885(3) 0.7377(3) -0.03577(16) 0.0207(5) Uani 1 1 d .
C33 C -0.3117(3) 0.7882(3) -0.14044(17) 0.0259(5) Uani 1 1 d .
H6 H -0.2226 0.8448 -0.1548 0.031 Uiso 1 1 calc R
C34 C -0.3954(3) 1.0563(3) 0.22535(18) 0.0317(6) Uani 1 1 d .
H10A H -0.4852 0.9788 0.2295 0.038 Uiso 1 1 calc R
H12A H -0.4253 1.1293 0.1933 0.038 Uiso 1 1 calc R
C35 C -0.2427(3) 0.8784(3) 0.22680(16) 0.0237(5) Uani 1 1 d .
C36 C -0.3119(3) 1.1309(3) 0.31989(17) 0.0277(6) Uani 1 1 d .
H12B H -0.2429 1.2258 0.3155 0.033 Uiso 1 1 calc R
H11 H -0.3845 1.1508 0.3560 0.033 Uiso 1 1 calc R
C37 C -0.4983(3) 0.7979(3) 0.05854(16) 0.0245(5) Uani 1 1 d .
H7 H -0.5858 0.8335 0.0602 0.029 Uiso 1 1 calc R
H8 H -0.5017 0.7232 0.0974 0.029 Uiso 1 1 calc R
C38 C -0.4077(3) 0.6680(3) -0.19995(17) 0.0245(5) Uani 1 1 d .
H5 H -0.3827 0.6432 -0.2557 0.029 Uiso 1 1 calc R
C39 C -0.2705(3) 0.9335(3) 0.01924(17) 0.0249(5) Uani 1 1 d .
C40 C -0.2253(3) 1.0417(3) 0.36772(17) 0.0248(5) Uani 1 1 d .
C41 C -0.2937(3) 0.9901(3) 0.17541(17) 0.0282(6) Uani 1 1 d .
H9 H -0.2042 1.0711 0.1730 0.034 Uiso 1 1 calc R
H1 H -0.746(3) 0.442(3) -0.0939(17) 0.013(6) Uiso 1 1 d .
H2 H -0.732(4) 0.555(4) -0.016(2) 0.041(9) Uiso 1 1 d .
H3 H -0.161(3) 0.868(4) 0.346(2) 0.029(8) Uiso 1 1 d .

loop_
_atom_site_aniso_label
_atom_site_aniso_U_11
_atom_site_aniso_U_22
_atom_site_aniso_U_33
_atom_site_aniso_U_23
_atom_site_aniso_U_13
_atom_site_aniso_U_12
O5 0.0287(9) 0.0239(9) 0.0230(9) -0.0002(7) -0.0038(7) 0.0154(7)
O4 0.0306(9) 0.0248(9) 0.0208(9) -0.0007(7) -0.0063(7) 0.0155(7)
O6 0.0269(9) 0.0240(9) 0.0225(9) -0.0025(7) -0.0018(7) 0.0151(7)
O7 0.0324(10) 0.0344(10) 0.0196(9) -0.0031(7) -0.0068(7) 0.0206(8)
C16 0.0195(11) 0.0205(12) 0.0212(12) 0.0034(10) 0.0013(9) 0.0087(9)
C17 0.0190(11) 0.0240(13) 0.0191(12) 0.0048(10) 0.0035(9) 0.0094(10)
C18 0.0181(11) 0.0240(12) 0.0190(12) 0.0032(10) -0.0002(9) 0.0079(9)
C19 0.0210(11) 0.0187(12) 0.0239(12) 0.0029(10) 0.0052(9) 0.0093(9)
C20 0.0197(11) 0.0171(12) 0.0179(11) 0.0006(9) 0.0016(9) 0.0057(9)
C21 0.0175(11) 0.0213(12) 0.0207(12) 0.0059(9) 0.0044(9) 0.0077(9)
C22 0.0178(11) 0.0186(12) 0.0215(12) 0.0032(9) 0.0034(9) 0.0093(9)
O9 0.0330(9) 0.0291(10) 0.0216(9) -0.0004(7) -0.0028(7) 0.0201(8)
O10 0.0332(9) 0.0282(10) 0.0179(9) -0.0045(7) -0.0049(7) 0.0163(8)
O8 0.0348(10) 0.0304(10) 0.0214(9) -0.0024(7) -0.0082(7) 0.0192(8)
O11 0.0323(9) 0.0251(9) 0.0224(9) -0.0010(7) -0.0017(7) 0.0176(8)
C5 0.0200(11) 0.0243(13) 0.0181(12) 0.0050(10) 0.0008(9) 0.0110(10)
C6 0.0160(11) 0.0230(12) 0.0192(12) 0.0074(9) 0.0033(9) 0.0067(9)
C7 0.0217(11) 0.0173(12) 0.0170(11) 0.0021(9) 0.0021(9) 0.0063(9)
C8 0.0198(11) 0.0234(12) 0.0163(11) 0.0035(9) 0.0019(9) 0.0064(9)
C9 0.0196(11) 0.0203(12) 0.0209(12) 0.0055(9) 0.0047(9) 0.0100(9)
C10 0.0215(11) 0.0204(12) 0.0211(12) 0.0040(9) 0.0052(9) 0.0099(9)
C11 0.0191(11) 0.0242(13) 0.0155(11) 0.0042(9) 0.0024(9) 0.0074(10)
O12 0.0319(10) 0.0297(11) 0.0236(10) 0.0026(8) -0.0002(8) 0.0125(9)
N3 0.0256(11) 0.0268(12) 0.0213(11) 0.0023(9) -0.0022(8) 0.0134(9)
O2 0.0397(10) 0.0313(10) 0.0276(10) -0.0016(8) -0.0021(8) 0.0218(8)
N1 0.0232(10) 0.0205(12) 0.0225(12) 0.0006(9) 0.0018(8) 0.0078(9)
N2 0.0319(11) 0.0249(11) 0.0205(11) 0.0004(9) -0.0048(9) 0.0103(9)
O3 0.0512(12) 0.0390(12) 0.0197(10) -0.0053(8) -0.0061(8) 0.0130(10)
C28 0.0214(12) 0.0235(13) 0.0208(12) 0.0054(10) 0.0018(9) 0.0126(10)
C29 0.0272(12) 0.0252(13) 0.0205(12) 0.0011(10) 0.0001(10) 0.0133(10)
O1 0.0314(10) 0.0363(11) 0.0433(12) -0.0033(9) 0.0041(8) 0.0002(9)
C31 0.0244(12) 0.0230(13) 0.0242(13) 0.0052(10) 0.0015(10) 0.0130(10)
C32 0.0224(12) 0.0241(13) 0.0201(12) 0.0058(10) 0.0019(9) 0.0138(10)
C33 0.0252(12) 0.0297(14) 0.0282(13) 0.0095(11) 0.0078(10) 0.0132(10)
C34 0.0338(14) 0.0363(15) 0.0289(14) 0.0067(12) 0.0043(11) 0.0163(12)
C35 0.0246(12) 0.0222(13) 0.0235(13) -0.0019(10) -0.0006(10) 0.0097(10)
C36 0.0332(13) 0.0288(14) 0.0246(13) 0.0033(11) 0.0073(11) 0.0141(11)
C37 0.0285(13) 0.0293(13) 0.0185(12) 0.0050(10) 0.0036(10) 0.0125(11)
C38 0.0288(13) 0.0290(14) 0.0216(12) 0.0042(10) 0.0063(10) 0.0172(11)
C39 0.0282(13) 0.0207(13) 0.0275(13) 0.0022(10) 0.0032(10) 0.0114(11)
C40 0.0263(12) 0.0224(13) 0.0226(13) -0.0011(10) 0.0026(10) 0.0044(10)
C41 0.0305(13) 0.0275(14) 0.0260(13) 0.0023(11) -0.0005(11) 0.0106(11)

loop_
_atom_type_symbol
_atom_type_description
_atom_type_scat_dispersion_real
_atom_type_scat_dispersion_imag
_atom_type_scat_source
C C 0.0181 0.0091 'International Tables Vol C Tables 4.2.6.8 and 6.1.1.4'
H H 0.0000 0.0000 'International Tables Vol C Tables 4.2.6.8 and 6.1.1.4'
N N 0.0311 0.0180 'International Tables Vol C Tables 4.2.6.8 and 6.1.1.4'
O O 0.0492 0.0322 'International Tables Vol C Tables 4.2.6.8 and 6.1.1.4'

loop_
_geom_angle_atom_site_label_1
_geom_angle_atom_site_label_2
_geom_angle_atom_site_label_3
_geom_angle
C17 O4 H13 109.5
C22 O6 H16 109.5
C18 O7 H18 109.5
C22 C16 C18 119.2(2)
C22 C16 H17 120.4
C18 C16 H17 120.4
O5 C17 O4 122.5(2)
O5 C17 C21 123.6(2)
O4 C17 C21 113.9(2)
O7 C18 C16 122.2(2)
O7 C18 C19 117.0(2)
C16 C18 C19 120.7(2)
C21 C19 C18 118.8(2)
C21 C19 H14 120.6
C18 C19 H14 120.6
C22 C20 C21 118.3(2)
C22 C20 H15 120.8
C21 C20 H15 120.8
C19 C21 C20 121.4(2)
C19 C21 C17 119.6(2)
C20 C21 C17 119.0(2)
O6 C22 C16 117.0(2)
O6 C22 C20 121.5(2)
C16 C22 C20 121.5(2)
C8 O10 H24 109.5
C11 O8 H19 109.5
C9 O11 H21 109.5
C8 C5 C9 119.8(2)
C8 C5 H22 120.1
C9 C5 H22 120.1
C10 C6 C7 121.8(2)
C10 C6 C11 116.5(2)
C7 C6 C11 121.6(2)
C9 C7 C6 117.9(2)
C9 C7 H20 121.0
C6 C7 H20 121.0
O10 C8 C5 122.7(2)
O10 C8 C10 117.3(2)
C5 C8 C10 120.0(2)
O11 C9 C7 122.9(2)
O11 C9 C5 115.9(2)
C7 C9 C5 121.2(2)
C6 C10 C8 119.2(2)
C6 C10 H23 120.4
C8 C10 H23 120.4
O9 C11 O8 122.6(2)
O9 C11 C6 121.8(2)
O8 C11 C6 115.6(2)
H25 O12 H26 103(3)
C35 N3 C40 126.5(2)
C35 N3 H3 116(2)
C40 N3 H3 116(2)
C28 N1 H1 113.3(16)
C28 N1 H2 112(2)
H1 N1 H2 111(3)
C39 N2 C41 119.1(2)
C39 N2 C37 113.4(2)
C41 N2 C37 124.5(2)
C32 C28 C29 116.8(2)
C32 C28 N1 122.1(2)
C29 C28 N1 121.0(2)
C38 C29 C28 122.0(2)
C38 C29 H4 119.0
C28 C29 H4 119.0
C33 C31 C32 122.8(2)
C33 C31 C39 128.2(2)
C32 C31 C39 108.9(2)
C31 C32 C28 120.5(2)
C31 C32 C37 109.1(2)
C28 C32 C37 130.3(2)
C31 C33 C38 116.7(2)
C31 C33 H6 121.6
C38 C33 H6 121.6
C41 C34 C36 109.4(2)
C41 C34 H10A 109.8
C36 C34 H10A 109.8
C41 C34 H12A 109.8
C36 C34 H12A 109.8
H10A C34 H12A 108.2
O2 C35 N3 120.7(2)
O2 C35 C41 123.2(2)
N3 C35 C41 116.1(2)
C40 C36 C34 115.0(2)
C40 C36 H12B 108.5
C34 C36 H12B 108.5
C40 C36 H11 108.5
C34 C36 H11 108.5
H12B C36 H11 107.5
N2 C37 C32 102.34(19)
N2 C37 H7 111.3
C32 C37 H7 111.3
N2 C37 H8 111.3
C32 C37 H8 111.3
H7 C37 H8 109.2
C33 C38 C29 121.2(2)
C33 C38 H5 119.4
C29 C38 H5 119.4
O1 C39 N2 125.8(2)
O1 C39 C31 128.0(2)
N2 C39 C31 106.2(2)
O3 C40 N3 119.5(2)
O3 C40 C36 123.3(2)
N3 C40 C36 117.2(2)
N2 C41 C34 114.3(2)
N2 C41 C35 109.7(2)
C34 C41 C35 110.1(2)
N2 C41 H9 107.5
C34 C41 H9 107.5
C35 C41 H9 107.5

loop_
_geom_bond_atom_site_label_1
_geom_bond_atom_site_label_2
_geom_bond_distance
O5 C17 1.240(3)
O4 C17 1.310(3)
O4 H13 0.8200
O6 C22 1.377(3)
O6 H16 0.8200
O7 C18 1.367(3)
O7 H18 0.8200
C16 C22 1.383(3)
C16 C18 1.389(3)
C16 H17 0.9300
C17 C21 1.485(3)
C18 C19 1.391(3)
C19 C21 1.390(3)
C19 H14 0.9300
C20 C22 1.387(3)
C20 C21 1.392(3)
C20 H15 0.9300
O9 C11 1.231(3)
O10 C8 1.359(3)
O10 H24 0.8200
O8 C11 1.316(3)
O8 H19 0.8200
O11 C9 1.365(3)
O11 H21 0.8200
C5 C8 1.387(3)
C5 C9 1.394(3)
C5 H22 0.9300
C6 C10 1.389(3)
C6 C7 1.392(3)
C6 C11 1.479(3)
C7 C9 1.388(3)
C7 H20 0.9300
C8 C10 1.391(3)
C10 H23 0.9300
O12 H25 0.81(4)
O12 H26 0.92(5)
N3 C35 1.370(3)
N3 C40 1.379(3)
N3 H3 0.84(3)
O2 C35 1.219(3)
N1 C28 1.413(3)
N1 H1 0.86(3)
N1 H2 0.94(4)
N2 C39 1.364(3)
N2 C41 1.450(3)
N2 C37 1.464(3)
O3 C40 1.213(3)
C28 C32 1.393(4)
C28 C29 1.397(3)
C29 C38 1.391(4)
C29 H4 0.9300
O1 C39 1.224(3)
C31 C33 1.384(4)
C31 C32 1.392(3)
C31 C39 1.483(4)
C32 C37 1.506(3)
C33 C38 1.387(4)
C33 H6 0.9300
C34 C41 1.509(4)
C34 C36 1.537(4)
C34 H10A 0.9700
C34 H12A 0.9700
C35 C41 1.525(4)
C36 C40 1.505(4)
C36 H12B 0.9700
C36 H11 0.9700
C37 H7 0.9700
C37 H8 0.9700
C38 H5 0.9300
C41 H9 0.9800

loop_
_geom_hbond_atom_site_label_D
_geom_hbond_atom_site_label_H
_geom_hbond_atom_site_label_A
_geom_hbond_distance_DH
_geom_hbond_distance_HA
_geom_hbond_distance_DA
_geom_hbond_angle_DHA
_geom_hbond_site_symmetry_A
O4 H13 O9 0.82 1.76 2.574(2) 174.9 .
O6 H16 O3 0.82 1.91 2.722(2) 172.8 2_576
O7 H18 N1 0.82 2.02 2.827(3) 170.6 2_465
O10 H24 O12 0.82 1.81 2.623(2) 174.4 1_656
O8 H19 O5 0.82 1.87 2.692(2) 178.5 .
O11 H21 O5 0.82 2.02 2.794(2) 158.5 2_656
O12 H25 O1 0.81(4) 1.98(4) 2.775(3) 167(4) 1_545
O12 H26 O7 0.92(5) 2.26(4) 2.990(3) 136(3) .
O12 H26 O10 0.92(5) 2.53(4) 3.103(3) 121(3) 2_666
N1 H1 O2 0.86(3) 2.23(3) 3.028(3) 156(2) 2_465
N1 H2 O10 0.94(4) 2.26(3) 3.119(3) 152(3) 2_566
N3 H3 O6 0.84(3) 2.13(3) 2.975(3) 179(3) .

loop_
_geom_torsion_atom_site_label_1
_geom_torsion_atom_site_label_2
_geom_torsion_atom_site_label_3
_geom_torsion_atom_site_label_4
_geom_torsion
C22 C16 C18 O7 -178.9(2)
C22 C16 C18 C19 0.7(3)
O7 C18 C19 C21 178.2(2)
C16 C18 C19 C21 -1.5(3)
C18 C19 C21 C20 0.6(3)
C18 C19 C21 C17 -178.7(2)
C22 C20 C21 C19 1.0(3)
C22 C20 C21 C17 -179.7(2)
O5 C17 C21 C19 -7.8(3)
O4 C17 C21 C19 171.2(2)
O5 C17 C21 C20 173.0(2)
O4 C17 C21 C20 -8.0(3)
C18 C16 C22 O6 -179.7(2)
C18 C16 C22 C20 1.0(3)
C21 C20 C22 O6 178.87(19)
C21 C20 C22 C16 -1.8(3)
C10 C6 C7 C9 -0.5(3)
C11 C6 C7 C9 178.5(2)
C9 C5 C8 O10 -178.9(2)
C9 C5 C8 C10 1.1(3)
C6 C7 C9 O11 -178.2(2)
C6 C7 C9 C5 0.7(3)
C8 C5 C9 O11 178.0(2)
C8 C5 C9 C7 -1.0(3)
C7 C6 C10 C8 0.6(3)
C11 C6 C10 C8 -178.5(2)
O10 C8 C10 C6 179.1(2)
C5 C8 C10 C6 -0.9(3)
C10 C6 C11 O9 1.6(3)
C7 C6 C11 O9 -177.5(2)
C10 C6 C11 O8 -178.5(2)
C7 C6 C11 O8 2.4(3)
C32 C28 C29 C38 -0.3(3)
N1 C28 C29 C38 176.1(2)
C33 C31 C32 C28 0.9(4)
C39 C31 C32 C28 -175.9(2)
C33 C31 C32 C37 178.1(2)
C39 C31 C32 C37 1.4(3)
C29 C28 C32 C31 -0.4(3)
N1 C28 C32 C31 -176.7(2)
C29 C28 C32 C37 -176.9(2)
N1 C28 C32 C37 6.7(4)
C32 C31 C33 C38 -0.7(4)
C39 C31 C33 C38 175.4(2)
C40 N3 C35 O2 -179.2(2)
C40 N3 C35 C41 3.6(4)
C41 C34 C36 C40 -44.3(3)
C39 N2 C37 C32 -2.5(3)
C41 N2 C37 C32 -162.7(2)
C31 C32 C37 N2 0.6(2)
C28 C32 C37 N2 177.4(2)
C31 C33 C38 C29 0.0(4)
C28 C29 C38 C33 0.5(4)
C41 N2 C39 O1 -14.6(4)
C37 N2 C39 O1 -175.9(2)
C41 N2 C39 C31 164.7(2)
C37 N2 C39 C31 3.4(3)
C33 C31 C39 O1 -0.1(4)
C32 C31 C39 O1 176.4(3)
C33 C31 C39 N2 -179.4(2)
C32 C31 C39 N2 -2.9(3)
C35 N3 C40 O3 -169.9(2)
C35 N3 C40 C36 11.7(4)
C34 C36 C40 O3 -168.2(2)
C34 C36 C40 N3 10.1(3)
C39 N2 C41 C34 142.6(2)
C37 N2 C41 C34 -58.3(3)
C39 N2 C41 C35 -93.3(3)
C37 N2 C41 C35 65.9(3)
C36 C34 C41 N2 -178.2(2)
C36 C34 C41 C35 57.9(3)
O2 C35 C41 N2 16.8(3)
N3 C35 C41 N2 -166.0(2)
O2 C35 C41 C34 143.4(3)
N3 C35 C41 C34 -39.4(3)
